data_4122682
loop_
_publ_author_name
'Daw, Prosenjit'
'Petakamsetty, Ramu'
'Sarbajna, Abir'
'Laha, Siladitya'
'Ramapanicker, Ramesh'
'Bera, Jitendra K.'

_publ_section_title
;
 A Highly Efficient Catalyst for Selective Oxidative Scission of Olefins
 to Aldehydes: Abnormal-NHC-Ru(II) Complex in Oxidation Chemistry.
;
_journal_issue 40
_journal_name_full 'Journal of the American Chemical Society'
_journal_page_first 13987
_journal_paper_doi 10.1021/ja5075294
_journal_volume 136
_journal_year 2014
_chemical_formula_moiety 'C23 H18 Cl N3'
_chemical_formula_sum 'C23 H18 Cl N3'
_chemical_formula_weight 371.85
_chemical_name_systematic
; 
 ? 
;
_space_group_IT_number 15
_symmetry_cell_setting monoclinic
_symmetry_space_group_name_Hall '-C 2yc'
_symmetry_space_group_name_H-M 'C 1 2/c 1'
_atom_sites_solution_hydrogens geom
_atom_sites_solution_primary direct
_atom_sites_solution_secondary difmap
_audit_creation_method SHELXL-97
_cell_angle_alpha 90.00
_cell_angle_beta 100.659(5)
_cell_angle_gamma 90.00
_cell_formula_units_Z 8
_cell_length_a 15.156(3)
_cell_length_b 11.359(3)
_cell_length_c 21.942(4)
_cell_measurement_reflns_used 16409
_cell_measurement_temperature 100(2)
_cell_measurement_theta_max 28.35
_cell_measurement_theta_min 1.89
_cell_volume 3712.3(14)
_computing_cell_refinement 'Bruker SMART'
_computing_data_collection 'Bruker SMART'
_computing_data_reduction 'Bruker SAINT'
_computing_molecular_graphics 'DIAMOND V3.1'
_computing_publication_material CIFTAB
_computing_structure_refinement 'SHELXL-97 (Sheldrick, 1997)'
_computing_structure_solution 'SHELXS-97 (Sheldrick, 1990)'
_diffrn_ambient_temperature 100(2)
_diffrn_measured_fraction_theta_full 0.985
_diffrn_measured_fraction_theta_max 0.985
_diffrn_radiation_monochromator graphite
_diffrn_radiation_source 'fine-focus sealed tube'
_diffrn_radiation_type MoK\a
_diffrn_radiation_wavelength 0.71073
_diffrn_reflns_av_R_equivalents 0.0681
_diffrn_reflns_av_sigmaI/netI 0.0751
_diffrn_reflns_limit_h_max 20
_diffrn_reflns_limit_h_min -19
_diffrn_reflns_limit_k_max 15
_diffrn_reflns_limit_k_min -14
_diffrn_reflns_limit_l_max 29
_diffrn_reflns_limit_l_min -29
_diffrn_reflns_number 16409
_diffrn_reflns_theta_full 28.35
_diffrn_reflns_theta_max 28.35
_diffrn_reflns_theta_min 1.89
_exptl_absorpt_coefficient_mu 0.218
_exptl_absorpt_correction_T_max 0.9556
_exptl_absorpt_correction_T_min 0.9354
_exptl_absorpt_correction_type empirical
_exptl_absorpt_process_details SADABS
_exptl_crystal_colour colourless
_exptl_crystal_density_diffrn 1.331
_exptl_crystal_density_method 'not measured'
_exptl_crystal_description block
_exptl_crystal_F_000 1552
_exptl_crystal_size_max 0.31
_exptl_crystal_size_mid 0.23
_exptl_crystal_size_min 0.21
_platon_squeeze_details
;
;
_refine_diff_density_max 0.349
_refine_diff_density_min -0.342
_refine_diff_density_rms 0.068
_refine_ls_extinction_method none
_refine_ls_goodness_of_fit_ref 1.005
_refine_ls_hydrogen_treatment mixed
_refine_ls_matrix_type full
_refine_ls_number_parameters 244
_refine_ls_number_reflns 4580
_refine_ls_number_restraints 0
_refine_ls_restrained_S_all 1.005
_refine_ls_R_factor_all 0.1102
_refine_ls_R_factor_gt 0.0574
_refine_ls_shift/su_max 0.000
_refine_ls_shift/su_mean 0.000
_refine_ls_structure_factor_coef Fsqd
_refine_ls_weighting_details 'calc w=1/[\s^2^(Fo^2^)+(0.0664P)^2^+0.0000P] where P=(Fo^2^+2Fc^2^)/3'
_refine_ls_weighting_scheme calc
_refine_ls_wR_factor_gt 0.1230
_refine_ls_wR_factor_ref 0.1494
_reflns_number_gt 2601
_reflns_number_total 4580
_reflns_threshold_expression >2sigma(I)
_cod_data_source_file ja5075294_si_002.cif
_cod_data_source_block L1HCl
_cod_depositor_comments 'Adding full bibliography for 4122682--4122683.cif.'
_cod_original_cell_volume 3712.3(13)
_cod_original_sg_symbol_H-M C2/c
_cod_database_code 4122682

loop_
_symmetry_equiv_pos_as_xyz
'x, y, z'
'-x, y, -z+1/2'
'x+1/2, y+1/2, z'
'-x+1/2, y+1/2, -z+1/2'
'-x, -y, -z'
'x, -y, z-1/2'
'-x+1/2, -y+1/2, -z'
'x+1/2, -y+1/2, z-1/2'

loop_
_atom_site_label
_atom_site_type_symbol
_atom_site_fract_x
_atom_site_fract_y
_atom_site_fract_z
_atom_site_U_iso_or_equiv
_atom_site_adp_type
_atom_site_occupancy
_atom_site_symmetry_multiplicity
_atom_site_calc_flag
_atom_site_refinement_flags
N1 N 0.47747(13) 0.97305(17) 0.83937(9) 0.0296(5) Uani 1 1 d .
N3 N 0.28915(13) 1.13817(16) 0.68156(9) 0.0272(5) Uani 1 1 d .
C7 C 0.27739(16) 0.91365(19) 0.68326(11) 0.0252(5) Uani 1 1 d .
N2 N 0.37347(13) 1.04225(16) 0.75622(9) 0.0265(5) Uani 1 1 d .
C6 C 0.32046(16) 0.8211(2) 0.71503(11) 0.0267(5) Uani 1 1 d .
H6 H 0.3036 0.7437 0.7011 0.032 Uiso 1 1 calc R
C4 C 0.38940(16) 0.8346(2) 0.76794(11) 0.0272(5) Uani 1 1 d .
C10 C 0.39222(17) 1.1613(2) 0.76624(12) 0.0314(6) Uani 1 1 d .
H10 H 0.4336 1.1952 0.7994 0.038 Uiso 1 1 calc R
C9 C 0.33993(16) 1.2187(2) 0.71956(12) 0.0307(6) Uani 1 1 d .
H9 H 0.3383 1.3016 0.7137 0.037 Uiso 1 1 calc R
C2 C 0.50037(17) 0.7637(2) 0.85198(11) 0.0322(6) Uani 1 1 d .
H2 H 0.5324 0.7011 0.8748 0.039 Uiso 1 1 calc R
C3 C 0.43591(16) 0.7407(2) 0.80097(11) 0.0302(6) Uani 1 1 d .
H3 H 0.4227 0.6618 0.7880 0.036 Uiso 1 1 calc R
C8 C 0.30862(16) 1.0285(2) 0.70442(11) 0.0257(5) Uani 1 1 d .
C12 C 0.11582(17) 0.9384(2) 0.63614(13) 0.0348(6) Uani 1 1 d .
H12 H 0.1088 0.9884 0.6696 0.042 Uiso 1 1 calc R
C17 C 0.23502(17) 1.1720(2) 0.62134(11) 0.0309(6) Uani 1 1 d .
H17A H 0.2305 1.2589 0.6192 0.037 Uiso 1 1 calc R
H17B H 0.1736 1.1402 0.6184 0.037 Uiso 1 1 calc R
C11 C 0.19965(16) 0.8922(2) 0.63303(11) 0.0283(5) Uani 1 1 d .
C18 C 0.27332(17) 1.1282(2) 0.56707(11) 0.0293(6) Uani 1 1 d .
C1 C 0.51839(17) 0.8794(2) 0.86985(12) 0.0326(6) Uani 1 1 d .
H1 H 0.5624 0.8936 0.9059 0.039 Uiso 1 1 calc R
C5 C 0.41510(16) 0.9474(2) 0.79006(11) 0.0263(5) Uani 1 1 d .
C16 C 0.20769(19) 0.8140(2) 0.58521(12) 0.0367(6) Uani 1 1 d .
H16 H 0.2640 0.7784 0.5838 0.044 Uiso 1 1 calc R
C15 C 0.1340(2) 0.7884(3) 0.53991(13) 0.0469(7) Uani 1 1 d .
H15 H 0.1400 0.7359 0.5073 0.056 Uiso 1 1 calc R
C23 C 0.36390(18) 1.1353(2) 0.56590(13) 0.0354(6) Uani 1 1 d .
H23 H 0.4038 1.1681 0.6002 0.042 Uiso 1 1 calc R
C19 C 0.21656(19) 1.0813(2) 0.51621(12) 0.0395(7) Uani 1 1 d .
H19 H 0.1540 1.0764 0.5163 0.047 Uiso 1 1 calc R
C14 C 0.0521(2) 0.8384(2) 0.54182(14) 0.0489(8) Uani 1 1 d .
H14 H 0.0022 0.8227 0.5097 0.059 Uiso 1 1 calc R
C20 C 0.2492(2) 1.0416(3) 0.46546(13) 0.0484(8) Uani 1 1 d .
H20 H 0.2093 1.0097 0.4309 0.058 Uiso 1 1 calc R
C22 C 0.3969(2) 1.0948(2) 0.51494(14) 0.0432(7) Uani 1 1 d .
H22 H 0.4594 1.0992 0.5146 0.052 Uiso 1 1 calc R
C21 C 0.3396(2) 1.0482(3) 0.46483(14) 0.0474(8) Uani 1 1 d .
H21 H 0.3624 1.0206 0.4299 0.057 Uiso 1 1 calc R
C13 C 0.04217(19) 0.9118(2) 0.59051(14) 0.0454(7) Uani 1 1 d .
H13 H -0.0150 0.9440 0.5927 0.055 Uiso 1 1 calc R
Cl1 Cl 0.17587(4) 1.02144(5) 0.80850(3) 0.03402(19) Uani 1 1 d .

loop_
_atom_site_aniso_label
_atom_site_aniso_U_11
_atom_site_aniso_U_22
_atom_site_aniso_U_33
_atom_site_aniso_U_23
_atom_site_aniso_U_13
_atom_site_aniso_U_12
N1 0.0267(11) 0.0318(12) 0.0308(11) -0.0013(9) 0.0065(9) -0.0018(9)
N3 0.0301(11) 0.0213(10) 0.0312(12) -0.0002(8) 0.0083(9) 0.0017(8)
C7 0.0305(13) 0.0220(12) 0.0250(13) -0.0014(10) 0.0105(10) -0.0028(10)
N2 0.0262(11) 0.0241(11) 0.0305(11) -0.0024(8) 0.0090(9) -0.0010(8)
C6 0.0297(13) 0.0231(12) 0.0292(13) -0.0039(10) 0.0104(11) -0.0027(10)
C4 0.0292(13) 0.0273(13) 0.0262(13) 0.0019(10) 0.0082(11) 0.0002(10)
C10 0.0315(14) 0.0248(13) 0.0395(15) -0.0050(11) 0.0105(12) -0.0016(10)
C9 0.0325(14) 0.0214(12) 0.0392(15) -0.0009(11) 0.0097(12) -0.0010(10)
C2 0.0369(15) 0.0331(14) 0.0268(14) 0.0069(11) 0.0063(11) 0.0017(11)
C3 0.0344(15) 0.0264(13) 0.0314(14) 0.0028(11) 0.0100(11) 0.0000(10)
C8 0.0275(13) 0.0221(12) 0.0277(13) 0.0017(10) 0.0056(10) 0.0011(10)
C12 0.0366(15) 0.0267(13) 0.0394(15) -0.0029(11) 0.0021(12) -0.0015(11)
C17 0.0305(14) 0.0262(13) 0.0354(15) 0.0070(11) 0.0050(11) 0.0042(10)
C11 0.0334(14) 0.0228(12) 0.0288(13) 0.0023(10) 0.0060(11) -0.0021(10)
C18 0.0338(14) 0.0251(13) 0.0303(14) 0.0081(10) 0.0091(11) 0.0066(10)
C1 0.0339(14) 0.0346(14) 0.0293(14) 0.0008(11) 0.0056(11) -0.0002(11)
C5 0.0271(13) 0.0265(12) 0.0257(13) 0.0020(10) 0.0059(10) -0.0019(10)
C16 0.0395(16) 0.0358(15) 0.0334(15) -0.0035(12) 0.0031(12) 0.0035(12)
C15 0.0514(19) 0.0457(17) 0.0385(17) -0.0123(13) -0.0050(14) -0.0010(14)
C23 0.0363(15) 0.0335(14) 0.0374(15) 0.0034(11) 0.0093(12) 0.0031(11)
C19 0.0371(16) 0.0468(17) 0.0339(16) 0.0060(13) 0.0050(13) 0.0012(13)
C14 0.0476(19) 0.0428(17) 0.0471(19) -0.0058(14) -0.0148(14) -0.0006(14)
C20 0.061(2) 0.0513(19) 0.0323(16) 0.0040(14) 0.0062(15) -0.0046(15)
C22 0.0459(18) 0.0421(16) 0.0447(18) 0.0082(14) 0.0167(15) 0.0109(13)
C21 0.069(2) 0.0416(17) 0.0357(16) 0.0065(14) 0.0205(16) 0.0090(15)
C13 0.0327(16) 0.0388(16) 0.060(2) 0.0006(14) -0.0037(14) 0.0032(12)
Cl1 0.0444(4) 0.0242(3) 0.0315(4) -0.0006(3) 0.0016(3) -0.0015(3)

loop_
_atom_type_symbol
_atom_type_description
_atom_type_scat_dispersion_real
_atom_type_scat_dispersion_imag
_atom_type_scat_source
C C 0.0033 0.0016 'International Tables Vol C Tables 4.2.6.8 and 6.1.1.4'
H H 0.0000 0.0000 'International Tables Vol C Tables 4.2.6.8 and 6.1.1.4'
N N 0.0061 0.0033 'International Tables Vol C Tables 4.2.6.8 and 6.1.1.4'
Cl Cl 0.1484 0.1585 'International Tables Vol C Tables 4.2.6.8 and 6.1.1.4'

loop_
_geom_angle_atom_site_label_1
_geom_angle_atom_site_label_2
_geom_angle_atom_site_label_3
_geom_angle
C5 N1 C1 115.1(2)
C8 N3 C9 109.1(2)
C8 N3 C17 128.3(2)
C9 N3 C17 121.9(2)
C6 C7 C8 116.0(2)
C6 C7 C11 119.7(2)
C8 C7 C11 124.1(2)
C8 N2 C10 109.7(2)
C8 N2 C5 122.73(19)
C10 N2 C5 127.5(2)
C7 C6 C4 123.1(2)
C5 C4 C3 115.8(2)
C5 C4 C6 119.9(2)
C3 C4 C6 124.3(2)
C9 C10 N2 106.1(2)
C10 C9 N3 109.0(2)
C3 C2 C1 119.2(2)
C2 C3 C4 119.4(2)
N3 C8 N2 106.1(2)
N3 C8 C7 132.8(2)
N2 C8 C7 121.0(2)
C11 C12 C13 120.3(3)
N3 C17 C18 113.1(2)
C12 C11 C16 119.0(2)
C12 C11 C7 120.8(2)
C16 C11 C7 119.8(2)
C19 C18 C23 118.7(2)
C19 C18 C17 119.5(2)
C23 C18 C17 121.8(2)
N1 C1 C2 124.1(2)
N1 C5 N2 116.6(2)
N1 C5 C4 126.3(2)
N2 C5 C4 117.0(2)
C15 C16 C11 120.2(3)
C14 C15 C16 120.4(3)
C18 C23 C22 120.3(3)
C20 C19 C18 121.1(3)
C15 C14 C13 120.0(3)
C21 C20 C19 119.9(3)
C21 C22 C23 120.3(3)
C20 C21 C22 119.7(3)
C14 C13 C12 120.0(3)

loop_
_geom_bond_atom_site_label_1
_geom_bond_atom_site_label_2
_geom_bond_distance
N1 C5 1.331(3)
N1 C1 1.345(3)
N3 C8 1.355(3)
N3 C9 1.374(3)
N3 C17 1.471(3)
C7 C6 1.360(3)
C7 C8 1.436(3)
C7 C11 1.477(3)
N2 C8 1.367(3)
N2 C10 1.391(3)
N2 C5 1.391(3)
C6 C4 1.419(3)
C4 C5 1.400(3)
C4 C3 1.404(3)
C10 C9 1.342(3)
C2 C3 1.368(3)
C2 C1 1.384(3)
C12 C11 1.388(3)
C12 C13 1.388(4)
C17 C18 1.503(3)
C11 C16 1.397(3)
C18 C19 1.384(4)
C18 C23 1.380(4)
C16 C15 1.382(4)
C15 C14 1.373(4)
C23 C22 1.385(4)
C19 C20 1.375(4)
C14 C13 1.385(4)
C20 C21 1.375(4)
C22 C21 1.375(4)

loop_
_platon_squeeze_void_nr
_platon_squeeze_void_average_x
_platon_squeeze_void_average_y
_platon_squeeze_void_average_z
_platon_squeeze_void_volume
_platon_squeeze_void_count_electrons
_platon_squeeze_void_content
1 0.000 0.108 0.250 13 9 ' '
2 0.500 0.392 0.750 13 9 ' '
3 0.500 0.608 0.250 13 9 ' '
4 0.000 0.892 0.750 13 9 ' '
